data_1564160
loop_
_publ_author_name
'Mahmoudi, Hamed'
'Bagherzadeh, Mojtaba'
'Ataie, Saeed'
'Kia, Reza'
'Heydar Moravej, Seyed'
'Zare, Maryam'
'Raithby, Paul R.'
'Ferlin, Francesco'
'Vaccaro, Luigi'

_publ_section_title
;
 Synthesis and X-ray crystal structure of a Molybdenum(VI) Schiff base
 complex: Design of a new catalytic system for sustainable olefin
 epoxidation
;
_journal_name_full 'Inorganica Chimica Acta'
_journal_page_first 119775
_journal_paper_doi 10.1016/j.ica.2020.119775
_journal_volume 511
_journal_year 2020
_chemical_formula_moiety 'C32 H27 Mo N O5 P, C32 H25 Cl Mo N O4 P, Cl'
_chemical_formula_sum 'C64 H52 Cl2 Mo2 N2 O9 P2'
_chemical_formula_weight 1317.79
_space_group_crystal_system hexagonal
_space_group_IT_number 170
_space_group_name_Hall 'P 65'
_space_group_name_H-M_alt 'P 65'
_atom_sites_solution_hydrogens geom
_audit_creation_method SHELXL-2018/3
_cell_angle_alpha 90
_cell_angle_beta 90
_cell_angle_gamma 120
_cell_formula_units_Z 6
_cell_length_a 12.2043(3)
_cell_length_b 12.2043(3)
_cell_length_c 76.2069(17)
_cell_measurement_reflns_used 5625
_cell_measurement_temperature 150(2)
_cell_measurement_theta_max 71.0170
_cell_measurement_theta_min 4.1490
_cell_volume 9829.9(4)
_computing_cell_refinement
;
CrysAlisPro, Agilent Technologies,
Version 1.171.37.35 (release 13-08-2014 CrysAlis171 .NET)
(compiled Aug 13 2014,18:06:01)
;
_computing_data_collection
;
CrysAlisPro, Agilent Technologies,
Version 1.171.37.35 (release 13-08-2014 CrysAlis171 .NET)
(compiled Aug 13 2014,18:06:01)
;
_computing_data_reduction
;
CrysAlisPro, Agilent Technologies,
Version 1.171.37.35 (release 13-08-2014 CrysAlis171 .NET)
(compiled Aug 13 2014,18:06:01)
;
_computing_molecular_graphics xp
_computing_publication_material shelxtl
_computing_structure_refinement 'SHELXL-2014/7 (Sheldrick, 2014)'
_computing_structure_solution xt
_diffrn_ambient_temperature 150(2)
_diffrn_detector_area_resol_mean 16.2300
_diffrn_measured_fraction_theta_full 0.999
_diffrn_measured_fraction_theta_max 0.990
_diffrn_measurement_device_type 'SuperNova, Dual, Cu at zero, EosS2'
_diffrn_measurement_method '\w scans'
_diffrn_radiation_type CuK\a
_diffrn_radiation_wavelength 1.54184
_diffrn_reflns_av_R_equivalents 0.0646
_diffrn_reflns_av_unetI/netI 0.0699
_diffrn_reflns_Laue_measured_fraction_full 0.999
_diffrn_reflns_Laue_measured_fraction_max 0.990
_diffrn_reflns_limit_h_max 13
_diffrn_reflns_limit_h_min -14
_diffrn_reflns_limit_k_max 13
_diffrn_reflns_limit_k_min -14
_diffrn_reflns_limit_l_max 93
_diffrn_reflns_limit_l_min -59
_diffrn_reflns_number 30889
_diffrn_reflns_point_group_measured_fraction_full 0.702
_diffrn_reflns_point_group_measured_fraction_max 0.682
_diffrn_reflns_theta_full 67.684
_diffrn_reflns_theta_max 72.091
_diffrn_reflns_theta_min 4.183
_diffrn_source 'SuperNova (Cu) X-ray Source'
_exptl_absorpt_coefficient_mu 4.780
_exptl_absorpt_correction_T_max 1.00000
_exptl_absorpt_correction_T_min 0.84169
_exptl_absorpt_correction_type multi-scan
_exptl_absorpt_process_details
;
CrysAlisPro, Agilent Technologies,
Version 1.171.37.35 (release 13-08-2014 CrysAlis171 .NET)
(compiled Aug 13 2014,18:06:01)
Empirical absorption correction using spherical harmonics,
 implemented in SCALE3 ABSPACK scaling algorithm.
;
_exptl_crystal_colour red
_exptl_crystal_density_diffrn 1.336
_exptl_crystal_description block
_exptl_crystal_F_000 4020
_exptl_crystal_size_max 0.130
_exptl_crystal_size_mid 0.110
_exptl_crystal_size_min 0.050
_refine_diff_density_max 0.437
_refine_diff_density_min -0.431
_refine_diff_density_rms 0.068
_refine_ls_abs_structure_details
;
 Flack x determined using 1629 quotients [(I+)-(I-)]/[(I+)+(I-)]
 (Parsons, Flack and Wagner, Acta Cryst. B69 (2013) 249-259).
;
_refine_ls_abs_structure_Flack -0.014(9)
_refine_ls_extinction_coef .
_refine_ls_extinction_method none
_refine_ls_goodness_of_fit_ref 1.029
_refine_ls_hydrogen_treatment constr
_refine_ls_matrix_type full
_refine_ls_number_parameters 813
_refine_ls_number_reflns 8782
_refine_ls_number_restraints 566
_refine_ls_restrained_S_all 1.003
_refine_ls_R_factor_all 0.0615
_refine_ls_R_factor_gt 0.0510
_refine_ls_shift/su_max 0.005
_refine_ls_shift/su_mean 0.000
_refine_ls_structure_factor_coef Fsqd
_refine_ls_weighting_details 'w=1/[\s^2^(Fo^2^)+(0.0609P)^2^] where P=(Fo^2^+2Fc^2^)/3'
_refine_ls_weighting_scheme calc
_refine_ls_wR_factor_gt 0.1127
_refine_ls_wR_factor_ref 0.1174
_reflns_Friedel_coverage 0.367
_reflns_Friedel_fraction_full 0.399
_reflns_Friedel_fraction_max 0.369
_reflns_number_gt 7390
_reflns_number_total 8782
_reflns_threshold_expression 'I > 2\s(I)'
_cod_data_source_file ICA-2020-511-119775.cif
_cod_data_source_block complex
_cod_original_cell_volume 9829.9(5)
_cod_database_code 1564160
_shelx_shelxl_version_number 2018/3
_shelx_space_group_comment
;
The symmetry employed for this shelxl refinement is uniquely defined
by the following loop, which should always be used as a source of
symmetry information in preference to the above space-group names.
They are only intended as comments.
;
_shelx_estimated_absorpt_t_min 0.575
_shelx_estimated_absorpt_t_max 0.796

loop_
_space_group_symop_operation_xyz
'x, y, z'
'-y, x-y, z+2/3'
'-x+y, -x, z+1/3'
'-x, -y, z+1/2'
'y, -x+y, z+1/6'
'x-y, x, z+5/6'

loop_
_atom_site_label
_atom_site_type_symbol
_atom_site_fract_x
_atom_site_fract_y
_atom_site_fract_z
_atom_site_U_iso_or_equiv
_atom_site_adp_type
_atom_site_occupancy
_atom_site_site_symmetry_order
_atom_site_calc_flag
_atom_site_refinement_flags_posn
_atom_site_refinement_flags_adp
_atom_site_refinement_flags_occupancy
_atom_site_disorder_assembly
_atom_site_disorder_group
C1 C 1.6712(8) 2.2576(7) 0.54254(10) 0.0421(18) Uani 1 1 d . . . . .
C2 C 1.7374(8) 2.2769(8) 0.55774(11) 0.046(2) Uani 1 1 d . . . . .
H2A H 1.778367 2.356427 0.562964 0.055 Uiso 1 1 calc R U . . .
C3 C 1.7428(9) 2.1741(10) 0.56547(12) 0.052(2) Uani 1 1 d . . . . .
H3A H 1.787766 2.185559 0.575810 0.062 Uiso 1 1 calc R U . . .
C4 C 1.6804(9) 2.0559(10) 0.55745(11) 0.050(2) Uani 1 1 d . . . . .
H4A H 1.682488 1.987863 0.562603 0.060 Uiso 1 1 calc R U . . .
C5 C 1.6159(8) 2.0386(8) 0.54206(10) 0.0400(17) Uani 1 1 d . . . . .
H5A H 1.577388 1.959726 0.536658 0.048 Uiso 1 1 calc R U . . .
C7 C 1.4722(8) 2.0341(7) 0.51015(10) 0.0377(17) Uani 1 1 d . . . . .
H7A H 1.460454 1.958479 0.514797 0.045 Uiso 1 1 calc R U . . .
C8 C 1.4102(8) 2.0280(8) 0.49407(10) 0.0385(17) Uani 1 1 d . . . . .
C9 C 1.3223(8) 1.9083(8) 0.48722(10) 0.0388(17) Uani 1 1 d . . . . .
H9A H 1.309257 1.836450 0.493238 0.047 Uiso 1 1 calc R U . . .
C010 C 1.6071(8) 2.1369(7) 0.53441(9) 0.0371(17) Uani 1 1 d . . . . .
C10 C 1.2548(8) 1.8928(9) 0.47202(10) 0.0414(19) Uani 1 1 d . . . . .
C11 C 1.2780(9) 2.0036(9) 0.46310(11) 0.049(2) Uani 1 1 d . . . . .
H11A H 1.234177 1.996723 0.452791 0.059 Uiso 1 1 calc R U . . .
C12 C 1.3642(8) 2.1217(8) 0.46934(10) 0.0450(19) Uani 1 1 d . . . . .
H12A H 1.379853 2.193195 0.462990 0.054 Uiso 1 1 calc R U . . .
C13 C 1.4282(8) 2.1357(8) 0.48497(11) 0.0435(19) Uani 1 1 d . . . . .
C14 C 1.1600(7) 1.7657(8) 0.46450(10) 0.050(2) Uani 1 1 d D . . . .
H14A H 1.094009 1.772516 0.458358 0.060 Uiso 0.559(7) 1 calc R U P A 1
H14B H 1.120911 1.704682 0.473910 0.060 Uiso 0.559(7) 1 calc R U P A 1
H14C H 1.105153 1.778019 0.456515 0.060 Uiso 0.441(7) 1 calc R U P A 2
H14D H 1.107623 1.712576 0.474022 0.060 Uiso 0.441(7) 1 calc R U P A 2
P1 P 1.2380(5) 1.7126(6) 0.44955(8) 0.0406(17) Uani 0.559(7) 1 d D . P A 1
C15 C 1.3013(14) 1.6303(15) 0.46172(18) 0.045(3) Uani 0.559(7) 1 d DG U P A 1
C16 C 1.2395(13) 1.5693(14) 0.47709(16) 0.049(3) Uani 0.559(7) 1 d DG U P A 1
H16 H 1.172981 1.578444 0.481312 0.059 Uiso 0.559(7) 1 calc R U P A 1
C17 C 1.2771(15) 1.4948(13) 0.48614(15) 0.060(4) Uani 0.559(7) 1 d DG U P A 1
H17 H 1.235737 1.453977 0.496417 0.073 Uiso 0.559(7) 1 calc R U P A 1
C18 C 1.3765(17) 1.4811(14) 0.47982(18) 0.059(4) Uani 0.559(7) 1 d DG U P A 1
H18 H 1.401626 1.431254 0.485877 0.071 Uiso 0.559(7) 1 calc R U P A 1
C19 C 1.4383(16) 1.5421(18) 0.4645(2) 0.053(4) Uani 0.559(7) 1 d DG U P A 1
H19 H 1.504760 1.532996 0.460233 0.064 Uiso 0.559(7) 1 calc R U P A 1
C20 C 1.4007(15) 1.6167(18) 0.4554(2) 0.052(3) Uani 0.559(7) 1 d DG U P A 1
H20 H 1.442007 1.657463 0.445128 0.063 Uiso 0.559(7) 1 calc R U P A 1
C21 C 1.3562(12) 1.8451(10) 0.43726(17) 0.042(3) Uani 0.559(7) 1 d DG U P A 1
C22 C 1.4794(13) 1.9153(13) 0.44348(18) 0.053(4) Uani 0.559(7) 1 d DG U P A 1
H22 H 1.503868 1.888803 0.453431 0.063 Uiso 0.559(7) 1 calc R U P A 1
C23 C 1.5661(12) 2.0250(13) 0.4348(2) 0.064(4) Uani 0.559(7) 1 d DG U P A 1
H23 H 1.648605 2.071968 0.438974 0.077 Uiso 0.559(7) 1 calc R U P A 1
C24 C 1.5296(13) 2.0645(10) 0.41994(18) 0.056(4) Uani 0.559(7) 1 d DG U P A 1
H24 H 1.587643 2.137963 0.414143 0.067 Uiso 0.559(7) 1 calc R U P A 1
C25 C 1.4064(13) 1.9943(11) 0.41372(16) 0.052(3) Uani 0.559(7) 1 d DG U P A 1
H25 H 1.381942 2.020797 0.403768 0.063 Uiso 0.559(7) 1 calc R U P A 1
C26 C 1.3197(11) 1.8846(10) 0.42238(17) 0.045(3) Uani 0.559(7) 1 d DG U P A 1
H26 H 1.237200 1.837632 0.418225 0.054 Uiso 0.559(7) 1 calc R U P A 1
C27 C 1.1266(8) 1.6031(10) 0.43391(11) 0.046(3) Uani 0.559(7) 1 d DG U P A 1
C28 C 1.1705(7) 1.5564(10) 0.42068(13) 0.048(3) Uani 0.559(7) 1 d DG U P A 1
H28 H 1.255878 1.580852 0.420145 0.057 Uiso 0.559(7) 1 calc R U P A 1
C29 C 1.0869(9) 1.4732(10) 0.40826(12) 0.051(3) Uani 0.559(7) 1 d DG U P A 1
H29 H 1.116256 1.442022 0.399417 0.061 Uiso 0.559(7) 1 calc R U P A 1
C30 C 0.9593(9) 1.4367(11) 0.40907(14) 0.061(3) Uani 0.559(7) 1 d DG U P A 1
H30 H 0.903351 1.381068 0.400761 0.073 Uiso 0.559(7) 1 calc R U P A 1
C31 C 0.9154(7) 1.4834(13) 0.42229(17) 0.060(3) Uani 0.559(7) 1 d DG U P A 1
H31 H 0.830069 1.458938 0.422833 0.072 Uiso 0.559(7) 1 calc R U P A 1
C32 C 0.9991(9) 1.5666(12) 0.43471(13) 0.052(3) Uani 0.559(7) 1 d DG U P A 1
H32 H 0.969691 1.597766 0.443562 0.063 Uiso 0.559(7) 1 calc R U P A 1
P1A P 1.2238(7) 1.6813(8) 0.45297(11) 0.047(3) Uani 0.441(7) 1 d D . P A 2
C15A C 1.3051(18) 1.624(2) 0.4666(2) 0.051(4) Uani 0.441(7) 1 d DG U P A 2
C16A C 1.2539(17) 1.5758(19) 0.4830(2) 0.052(4) Uani 0.441(7) 1 d DG U P A 2
H16A H 1.189303 1.587052 0.487470 0.063 Uiso 0.441(7) 1 calc R U P A 2
C17A C 1.2994(19) 1.5106(18) 0.4927(2) 0.055(4) Uani 0.441(7) 1 d DG U P A 2
H17A H 1.265112 1.478129 0.503697 0.066 Uiso 0.441(7) 1 calc R U P A 2
C18A C 1.396(2) 1.4938(19) 0.4861(2) 0.060(4) Uani 0.441(7) 1 d DG U P A 2
H18A H 1.426379 1.450158 0.492560 0.072 Uiso 0.441(7) 1 calc R U P A 2
C19A C 1.447(2) 1.542(2) 0.4697(3) 0.051(4) Uani 0.441(7) 1 d DG U P A 2
H19A H 1.511836 1.531108 0.465195 0.061 Uiso 0.441(7) 1 calc R U P A 2
C20A C 1.402(2) 1.608(2) 0.4599(2) 0.053(4) Uani 0.441(7) 1 d DG U P A 2
H20A H 1.436028 1.640031 0.448967 0.064 Uiso 0.441(7) 1 calc R U P A 2
C21A C 1.3323(16) 1.8015(14) 0.4381(2) 0.043(4) Uani 0.441(7) 1 d DG U P A 2
C22A C 1.4580(17) 1.8764(17) 0.4431(2) 0.055(4) Uani 0.441(7) 1 d DG U P A 2
H22A H 1.488914 1.854071 0.452802 0.066 Uiso 0.441(7) 1 calc R U P A 2
C23A C 1.5376(14) 1.9848(15) 0.4336(2) 0.056(4) Uani 0.441(7) 1 d DG U P A 2
H23A H 1.621684 2.035000 0.436952 0.068 Uiso 0.441(7) 1 calc R U P A 2
C24A C 1.4914(15) 2.0183(12) 0.4191(2) 0.050(4) Uani 0.441(7) 1 d DG U P A 2
H24A H 1.544593 2.090816 0.412783 0.060 Uiso 0.441(7) 1 calc R U P A 2
C25A C 1.3656(16) 1.9433(13) 0.4142(2) 0.049(4) Uani 0.441(7) 1 d DG U P A 2
H25A H 1.334732 1.965704 0.404464 0.059 Uiso 0.441(7) 1 calc R U P A 2
C26A C 1.2861(13) 1.8349(14) 0.4236(2) 0.045(4) Uani 0.441(7) 1 d DG U P A 2
H26A H 1.201961 1.784776 0.420314 0.054 Uiso 0.441(7) 1 calc R U P A 2
C27A C 1.0996(10) 1.5458(10) 0.44189(14) 0.054(3) Uani 0.441(7) 1 d DG U P A 2
C28A C 1.0933(12) 1.4291(12) 0.44313(19) 0.073(5) Uani 0.441(7) 1 d DG U P A 2
H28A H 1.153326 1.421193 0.449661 0.087 Uiso 0.441(7) 1 calc R U P A 2
C29A C 0.9973(14) 1.3244(10) 0.4346(2) 0.079(5) Uani 0.441(7) 1 d DG U P A 2
H29A H 0.993079 1.246313 0.435428 0.095 Uiso 0.441(7) 1 calc R U P A 2
C30A C 0.9076(11) 1.3362(12) 0.42483(19) 0.067(4) Uani 0.441(7) 1 d DG U P A 2
H30A H 0.843357 1.266133 0.419128 0.080 Uiso 0.441(7) 1 calc R U P A 2
C31A C 0.9139(13) 1.4529(15) 0.4236(2) 0.063(4) Uani 0.441(7) 1 d DG U P A 2
H31A H 0.853881 1.460833 0.417061 0.075 Uiso 0.441(7) 1 calc R U P A 2
C32A C 1.0099(14) 1.5577(11) 0.4321(2) 0.057(4) Uani 0.441(7) 1 d DG U P A 2
H32A H 1.014127 1.635715 0.431294 0.069 Uiso 0.441(7) 1 calc R U P A 2
C33 C 0.7037(9) 0.6076(9) 0.43795(10) 0.052(2) Uani 1 1 d . . . . .
C34 C 0.6278(9) 0.4911(10) 0.42981(11) 0.059(3) Uani 1 1 d . . . . .
H34A H 0.593186 0.486335 0.418764 0.070 Uiso 1 1 calc R U . . .
C35 C 0.6060(10) 0.3855(11) 0.43844(13) 0.063(3) Uani 1 1 d . . . . .
H35A H 0.555389 0.307635 0.433078 0.076 Uiso 1 1 calc R U . . .
C36 C 0.6549(9) 0.3872(9) 0.45475(11) 0.049(2) Uani 1 1 d . . . . .
H36A H 0.636332 0.311581 0.460178 0.059 Uiso 1 1 calc R U . . .
C37 C 0.7309(8) 0.4999(9) 0.46304(11) 0.047(2) Uani 1 1 d . . . . .
H37A H 0.764682 0.501234 0.474030 0.057 Uiso 1 1 calc R U . . .
C38 C 0.7568(8) 0.6120(8) 0.45490(10) 0.0435(19) Uani 1 1 d . . . . .
C39 C 0.8865(8) 0.7617(8) 0.47606(9) 0.0374(17) Uani 1 1 d . . . . .
H39A H 0.870859 0.693598 0.483214 0.045 Uiso 1 1 calc R U . . .
C40 C 0.9722(7) 0.8874(8) 0.48274(9) 0.0351(17) Uani 1 1 d . . . . .
C41 C 1.0300(8) 0.8965(8) 0.49903(9) 0.0372(17) Uani 1 1 d . . . . .
H41A H 1.007888 0.822466 0.505184 0.045 Uiso 1 1 calc R U . . .
C42 C 1.1163(7) 1.0080(8) 0.50615(9) 0.0351(16) Uani 1 1 d . . . . .
C43 C 1.1438(9) 1.1204(8) 0.49750(11) 0.0434(19) Uani 1 1 d . . . . .
H43A H 1.200983 1.198338 0.502353 0.052 Uiso 1 1 calc R U . . .
C44 C 1.0845(8) 1.1144(9) 0.48155(11) 0.044(2) Uani 1 1 d . . . . .
H44A H 1.102123 1.189140 0.475948 0.053 Uiso 1 1 calc R U . . .
C45 C 0.9992(8) 0.9983(9) 0.47377(10) 0.0406(19) Uani 1 1 d . . . . .
C46 C 1.1834(8) 1.0146(8) 0.52316(9) 0.0386(18) Uani 1 1 d . . . . .
H46A H 1.266607 1.089789 0.522985 0.046 Uiso 1 1 calc R U . . .
H46B H 1.195212 0.941798 0.523848 0.046 Uiso 1 1 calc R U . . .
C47 C 0.9527(8) 0.8741(8) 0.54504(9) 0.0379(18) Uani 1 1 d . . . . .
C48 C 0.9425(9) 0.7605(8) 0.53961(9) 0.045(2) Uani 1 1 d . . . . .
H48A H 1.011600 0.760473 0.534465 0.054 Uiso 1 1 calc R U . . .
C49 C 0.8309(10) 0.6483(9) 0.54178(12) 0.055(2) Uani 1 1 d . . . . .
H49A H 0.823368 0.572729 0.537810 0.066 Uiso 1 1 calc R U . . .
C50 C 0.7315(11) 0.6490(10) 0.54983(13) 0.066(3) Uani 1 1 d . . . . .
H50A H 0.655920 0.573365 0.551355 0.079 Uiso 1 1 calc R U . . .
C51 C 0.7415(10) 0.7609(11) 0.55577(14) 0.066(3) Uani 1 1 d . . . . .
H51A H 0.673223 0.759953 0.561351 0.079 Uiso 1 1 calc R U . . .
C52 C 0.8533(8) 0.8744(9) 0.55338(12) 0.050(2) Uani 1 1 d . . . . .
H52A H 0.860770 0.949780 0.557398 0.059 Uiso 1 1 calc R U . . .
C53 C 1.1976(5) 1.0351(6) 0.56116(6) 0.0396(18) Uani 1 1 d G . . . .
C54 C 1.1410(5) 1.0034(8) 0.57762(7) 0.081(4) Uani 1 1 d G . . . .
H54A H 1.055673 0.977904 0.578830 0.098 Uiso 1 1 calc R U . . .
C55 C 1.2118(6) 1.0096(8) 0.59226(6) 0.093(3) Uani 1 1 d G . . . .
H55A H 1.173908 0.988379 0.603268 0.112 Uiso 1 1 calc R U . . .
C56 C 1.3392(6) 1.0477(8) 0.59045(7) 0.060(3) Uani 1 1 d G . . . .
H56A H 1.386643 1.051876 0.600244 0.072 Uiso 1 1 calc R U . . .
C57 C 1.3959(5) 1.0794(9) 0.57399(8) 0.093(3) Uani 1 1 d G . . . .
H57A H 1.481143 1.104895 0.572782 0.112 Uiso 1 1 calc R U . . .
C58 C 1.3250(6) 1.0732(8) 0.55935(6) 0.081(4) Uani 1 1 d G . . . .
H58A H 1.362910 1.094420 0.548344 0.097 Uiso 1 1 calc R U . . .
C59 C 1.0718(6) 1.1472(5) 0.54121(8) 0.0429(18) Uani 1 1 d G . . . .
C60 C 1.1464(7) 1.2594(6) 0.55024(10) 0.082(4) Uani 1 1 d G . . . .
H60A H 1.209083 1.266082 0.557847 0.098 Uiso 1 1 calc R U . . .
C61 C 1.1275(8) 1.3617(6) 0.54790(13) 0.135(8) Uani 1 1 d G . . . .
H61A H 1.177439 1.436786 0.553945 0.162 Uiso 1 1 calc R U . . .
C62 C 1.0338(8) 1.3517(6) 0.53654(12) 0.090(4) Uani 1 1 d G . . . .
H62A H 1.021160 1.420155 0.534972 0.108 Uiso 1 1 calc R U . . .
C63 C 0.9592(7) 1.2395(7) 0.52751(9) 0.065(3) Uani 1 1 d G . . . .
H63A H 0.896525 1.232821 0.519901 0.078 Uiso 1 1 calc R U . . .
C64 C 0.9781(6) 1.1372(6) 0.52984(8) 0.056(2) Uani 1 1 d G . . . .
H64A H 0.928165 1.062114 0.523803 0.067 Uiso 1 1 calc R U . . .
N1 N 1.5443(6) 2.1377(6) 0.51884(8) 0.0359(14) Uani 1 1 d . . . . .
N2 N 0.8310(6) 0.7365(7) 0.46132(8) 0.0404(15) Uani 1 1 d . . . . .
O1 O 1.4318(7) 2.2971(6) 0.52140(9) 0.0555(16) Uani 1 1 d . . . . .
O2 O 1.6407(7) 2.4882(6) 0.50743(9) 0.0591(18) Uani 1 1 d . . . . .
O3 O 1.6651(6) 2.3551(5) 0.53497(8) 0.0510(15) Uani 1 1 d . . . . .
O4 O 1.5107(6) 2.2545(6) 0.49022(8) 0.0515(15) Uani 1 1 d . . . . .
O7 O 0.9521(6) 1.0027(6) 0.45834(7) 0.0504(15) Uani 1 1 d . . . . .
O8 O 0.7305(8) 0.7180(7) 0.43053(9) 0.074(2) Uani 1 1 d . . . . .
P3 P 1.1003(2) 1.01853(19) 0.54266(3) 0.0352(4) Uani 1 1 d . . . . .
Cl4 Cl 1.0078(2) 0.5851(2) 0.50515(4) 0.0653(7) Uani 1 1 d . . . . .
Mo1 Mo 1.57254(7) 2.33420(6) 0.51276(2) 0.04295(16) Uani 1 1 d . . . . .
Mo2 Mo 0.82357(12) 0.88074(9) 0.44261(2) 0.0461(4) Uani 0.814(4) 1 d . . P B 1
O5 O 0.7002(6) 0.8682(8) 0.45356(11) 0.103(3) Uani 0.814(4) 1 d . . P B 1
Cl1 Cl 1.0126(3) 0.8612(3) 0.43187(4) 0.0560(7) Uani 0.814(4) 1 d . . P B 1
O6 O 0.8333(9) 0.9726(10) 0.42559(13) 0.067(3) Uani 0.814(4) 1 d . . P B 1
Mo2A Mo 0.8965(7) 0.8830(5) 0.43750(6) 0.062(2) Uani 0.186(4) 1 d D . P B 2
O5A O 1.0126(3) 0.8612(3) 0.43187(4) 0.0560(7) Uani 0.186(4) 1 d . . P B 2
Cl1A Cl 0.7002(6) 0.8682(8) 0.45356(11) 0.103(3) Uani 0.186(4) 1 d . . P B 2
O6A O 0.884(4) 0.980(3) 0.4227(5) 0.067(3) Uani 0.186(4) 1 d D . P B 2
O1W O 1.7515(6) 2.3413(6) 0.50260(9) 0.0591(17) Uani 1 1 d . . . . .
H1WA H 1.760743 2.270355 0.503506 0.089 Uiso 1 1 calc R U . . .
H1WB H 1.815245 2.415098 0.497539 0.089 Uiso 1 1 calc R U . . .

loop_
_atom_site_aniso_label
_atom_site_aniso_U_11
_atom_site_aniso_U_22
_atom_site_aniso_U_33
_atom_site_aniso_U_23
_atom_site_aniso_U_13
_atom_site_aniso_U_12
C1 0.047(5) 0.029(4) 0.042(4) 0.003(3) -0.001(3) 0.012(4)
C2 0.046(5) 0.043(5) 0.042(4) -0.004(4) -0.008(3) 0.017(4)
C3 0.045(5) 0.073(7) 0.042(4) 0.002(4) -0.002(4) 0.035(5)
C4 0.056(6) 0.065(6) 0.039(4) 0.015(4) 0.007(4) 0.038(5)
C5 0.040(4) 0.043(4) 0.041(4) 0.005(3) 0.005(3) 0.023(4)
C7 0.041(4) 0.031(4) 0.036(4) -0.002(3) -0.001(3) 0.015(3)
C8 0.040(4) 0.043(4) 0.036(4) -0.002(3) -0.002(3) 0.023(4)
C9 0.037(4) 0.046(5) 0.039(4) -0.008(3) 0.000(3) 0.026(4)
C010 0.042(4) 0.037(4) 0.027(3) 0.001(3) -0.004(3) 0.016(4)
C10 0.037(4) 0.052(5) 0.041(4) -0.012(4) -0.006(3) 0.026(4)
C11 0.052(5) 0.068(6) 0.034(4) -0.008(4) -0.004(4) 0.035(5)
C12 0.046(5) 0.049(5) 0.039(4) -0.001(4) -0.004(3) 0.023(4)
C13 0.038(4) 0.041(5) 0.052(5) 0.008(4) 0.004(4) 0.020(4)
C14 0.039(5) 0.043(5) 0.062(5) -0.023(4) -0.010(4) 0.017(4)
P1 0.034(3) 0.042(3) 0.046(3) -0.012(2) -0.0045(19) 0.018(2)
C15 0.041(5) 0.047(5) 0.054(8) -0.021(5) -0.006(5) 0.026(4)
C16 0.047(6) 0.055(5) 0.056(9) -0.013(6) -0.003(6) 0.033(5)
C17 0.053(6) 0.064(6) 0.063(9) -0.008(6) -0.006(6) 0.029(5)
C18 0.051(6) 0.068(6) 0.065(9) -0.009(6) -0.008(6) 0.035(5)
C19 0.046(5) 0.063(5) 0.062(9) -0.008(6) -0.012(6) 0.036(5)
C20 0.044(5) 0.056(5) 0.060(8) -0.015(6) -0.003(6) 0.027(5)
C21 0.035(6) 0.036(8) 0.054(5) -0.017(5) -0.003(5) 0.017(6)
C22 0.038(7) 0.040(9) 0.071(5) -0.005(6) -0.013(5) 0.013(6)
C23 0.043(7) 0.045(9) 0.075(6) -0.006(6) -0.013(5) 0.001(6)
C24 0.041(8) 0.043(8) 0.066(5) -0.006(6) -0.004(5) 0.006(6)
C25 0.042(8) 0.045(8) 0.052(5) -0.010(6) -0.003(5) 0.009(6)
C26 0.041(7) 0.038(8) 0.047(5) -0.012(5) -0.009(5) 0.013(6)
C27 0.034(5) 0.057(6) 0.058(6) -0.012(5) -0.011(5) 0.032(5)
C28 0.038(6) 0.055(6) 0.058(6) -0.017(5) -0.008(5) 0.029(5)
C29 0.055(7) 0.048(7) 0.060(7) -0.021(6) -0.012(6) 0.034(6)
C30 0.047(6) 0.058(6) 0.076(6) -0.035(5) -0.013(5) 0.026(5)
C31 0.043(5) 0.063(6) 0.071(6) -0.031(5) -0.013(5) 0.025(5)
C32 0.038(5) 0.061(6) 0.060(5) -0.027(5) -0.005(5) 0.026(4)
P1A 0.040(4) 0.057(5) 0.053(4) -0.024(4) -0.014(3) 0.030(4)
C15A 0.042(5) 0.052(5) 0.063(9) -0.017(6) -0.006(6) 0.026(5)
C16A 0.047(6) 0.055(6) 0.060(9) -0.012(6) -0.009(6) 0.029(5)
C17A 0.052(6) 0.063(6) 0.060(9) -0.005(6) -0.012(6) 0.036(5)
C18A 0.052(6) 0.068(6) 0.063(9) -0.006(7) -0.012(7) 0.031(5)
C19A 0.045(6) 0.060(6) 0.062(9) -0.008(6) -0.008(6) 0.038(5)
C20A 0.044(5) 0.056(6) 0.063(9) -0.017(6) -0.005(6) 0.027(5)
C21A 0.034(7) 0.039(9) 0.052(5) -0.015(6) -0.008(5) 0.015(6)
C22A 0.040(7) 0.040(9) 0.070(6) -0.005(6) -0.014(5) 0.010(7)
C23A 0.040(7) 0.040(9) 0.073(6) -0.006(6) -0.013(6) 0.008(7)
C24A 0.041(8) 0.036(8) 0.059(5) -0.011(6) -0.007(5) 0.010(7)
C25A 0.039(8) 0.040(9) 0.052(6) -0.008(6) -0.009(6) 0.007(7)
C26A 0.037(7) 0.042(9) 0.044(5) -0.012(6) -0.010(5) 0.011(7)
C27A 0.043(5) 0.063(6) 0.058(6) -0.021(5) -0.015(5) 0.028(5)
C28A 0.057(8) 0.071(9) 0.086(9) -0.024(8) -0.019(8) 0.029(7)
C29A 0.058(9) 0.068(9) 0.097(10) -0.031(8) -0.014(8) 0.021(8)
C30A 0.049(6) 0.064(7) 0.079(7) -0.036(6) -0.011(6) 0.023(6)
C31A 0.043(5) 0.068(6) 0.071(6) -0.031(6) -0.012(5) 0.023(5)
C32A 0.043(5) 0.064(6) 0.062(6) -0.020(5) -0.011(5) 0.024(5)
C33 0.060(6) 0.058(6) 0.028(4) 0.003(4) -0.010(4) 0.023(5)
C34 0.052(6) 0.075(7) 0.037(4) 0.000(4) -0.013(4) 0.022(5)
C35 0.059(6) 0.064(7) 0.055(5) -0.004(5) -0.001(5) 0.023(5)
C36 0.053(5) 0.050(5) 0.035(4) 0.003(3) -0.003(4) 0.019(4)
C37 0.048(5) 0.063(6) 0.035(4) -0.003(4) -0.004(3) 0.030(5)
C38 0.037(4) 0.048(5) 0.037(4) -0.007(3) -0.016(3) 0.016(4)
C39 0.044(4) 0.049(5) 0.025(3) 0.008(3) -0.003(3) 0.027(4)
C40 0.038(4) 0.045(4) 0.032(3) 0.009(3) 0.005(3) 0.028(4)
C41 0.043(4) 0.056(5) 0.026(3) 0.003(3) -0.001(3) 0.035(4)
C42 0.034(4) 0.054(5) 0.025(3) 0.005(3) -0.002(3) 0.027(4)
C43 0.049(5) 0.043(5) 0.039(4) 0.003(3) 0.001(3) 0.024(4)
C44 0.045(5) 0.050(5) 0.042(4) 0.013(4) -0.002(3) 0.027(4)
C45 0.036(4) 0.062(5) 0.032(4) 0.014(3) -0.001(3) 0.030(4)
C46 0.050(5) 0.039(4) 0.026(4) 0.002(3) -0.003(3) 0.022(4)
C47 0.044(5) 0.038(4) 0.024(3) 0.001(3) -0.006(3) 0.015(4)
C48 0.064(6) 0.047(5) 0.025(3) -0.001(3) -0.004(3) 0.028(5)
C49 0.064(6) 0.038(5) 0.046(5) 0.003(4) -0.008(4) 0.012(5)
C50 0.061(7) 0.054(6) 0.059(6) 0.006(5) -0.007(5) 0.010(5)
C51 0.042(5) 0.067(7) 0.073(7) 0.007(5) 0.009(5) 0.016(5)
C52 0.040(5) 0.041(5) 0.053(5) -0.005(4) 0.006(4) 0.010(4)
C53 0.046(5) 0.042(5) 0.032(4) -0.005(3) 0.001(3) 0.023(4)
C54 0.055(6) 0.111(10) 0.037(5) 0.011(5) -0.004(4) 0.010(6)
C55 0.058(5) 0.169(10) 0.042(4) 0.010(5) -0.009(3) 0.049(6)
C56 0.076(7) 0.072(7) 0.040(5) 0.004(4) -0.012(4) 0.043(6)
C57 0.058(5) 0.169(10) 0.042(4) 0.010(5) -0.009(3) 0.049(6)
C58 0.078(8) 0.157(13) 0.033(4) -0.003(6) -0.012(5) 0.077(9)
C59 0.043(5) 0.039(4) 0.046(4) 0.008(3) 0.012(4) 0.020(4)
C60 0.074(8) 0.047(6) 0.132(11) -0.031(7) -0.043(7) 0.035(6)
C61 0.158(17) 0.072(10) 0.21(2) -0.044(11) -0.074(15) 0.082(11)
C62 0.082(9) 0.072(9) 0.126(12) 0.025(8) 0.007(8) 0.046(8)
C63 0.077(7) 0.081(8) 0.063(6) 0.032(6) 0.020(5) 0.058(7)
C64 0.063(6) 0.069(7) 0.057(5) 0.011(5) 0.003(4) 0.048(6)
N1 0.038(4) 0.038(4) 0.034(3) 0.008(3) 0.000(3) 0.021(3)
N2 0.038(4) 0.048(4) 0.034(3) 0.006(3) -0.005(3) 0.021(3)
O1 0.056(4) 0.048(4) 0.067(4) 0.000(3) -0.006(3) 0.028(3)
O2 0.074(5) 0.041(3) 0.058(4) 0.005(3) -0.015(3) 0.026(3)
O3 0.063(4) 0.036(3) 0.045(3) 0.004(2) -0.012(3) 0.018(3)
O4 0.056(4) 0.049(4) 0.040(3) 0.009(3) -0.012(3) 0.020(3)
O7 0.061(4) 0.065(4) 0.034(3) 0.014(3) -0.008(3) 0.039(4)
O8 0.088(5) 0.069(5) 0.053(4) 0.007(3) -0.036(4) 0.030(4)
P3 0.0422(11) 0.0373(11) 0.0275(8) 0.0000(7) -0.0027(7) 0.0210(9)
Cl4 0.0510(14) 0.0529(14) 0.0953(18) 0.0066(12) 0.0152(12) 0.0284(12)
Mo1 0.0473(4) 0.0337(3) 0.0433(3) 0.0038(3) -0.0098(3) 0.0168(3)
Mo2 0.0440(7) 0.0617(6) 0.0356(4) 0.0098(4) -0.0105(5) 0.0286(5)
O5 0.064(4) 0.118(6) 0.144(7) 0.018(5) 0.000(4) 0.059(4)
Cl1 0.0615(16) 0.0722(18) 0.0398(12) 0.0160(11) 0.0115(11) 0.0375(15)
O6 0.063(7) 0.083(6) 0.058(5) 0.006(4) -0.028(5) 0.039(6)
Mo2A 0.060(4) 0.093(4) 0.035(2) 0.009(2) -0.009(2) 0.039(3)
O5A 0.0615(16) 0.0722(18) 0.0398(12) 0.0160(11) 0.0115(11) 0.0375(15)
Cl1A 0.064(4) 0.118(6) 0.144(7) 0.018(5) 0.000(4) 0.059(4)
O6A 0.063(7) 0.083(6) 0.058(5) 0.006(4) -0.028(5) 0.039(6)
O1W 0.054(4) 0.048(4) 0.067(4) 0.017(3) 0.004(3) 0.019(3)

loop_
_atom_type_symbol
_atom_type_description
_atom_type_scat_dispersion_real
_atom_type_scat_dispersion_imag
_atom_type_scat_source
C C 0.0181 0.0091 'International Tables Vol C Tables 4.2.6.8 and 6.1.1.4'
H H 0.0000 0.0000 'International Tables Vol C Tables 4.2.6.8 and 6.1.1.4'
N N 0.0311 0.0180 'International Tables Vol C Tables 4.2.6.8 and 6.1.1.4'
O O 0.0492 0.0322 'International Tables Vol C Tables 4.2.6.8 and 6.1.1.4'
P P 0.2955 0.4335 'International Tables Vol C Tables 4.2.6.8 and 6.1.1.4'
Cl Cl 0.3639 0.7018 'International Tables Vol C Tables 4.2.6.8 and 6.1.1.4'
Mo Mo -0.0483 2.7339 'International Tables Vol C Tables 4.2.6.8 and 6.1.1.4'

loop_
_geom_angle_atom_site_label_1
_geom_angle_atom_site_label_2
_geom_angle_atom_site_label_3
_geom_angle
_geom_angle_site_symmetry_1
_geom_angle_site_symmetry_3
O3 C1 C2 119.7(8) . .
O3 C1 C010 118.7(7) . .
C2 C1 C010 121.5(8) . .
C1 C2 C3 119.0(8) . .
C1 C2 H2A 120.5 . .
C3 C2 H2A 120.5 . .
C4 C3 C2 119.5(8) . .
C4 C3 H3A 120.3 . .
C2 C3 H3A 120.3 . .
C5 C4 C3 120.7(8) . .
C5 C4 H4A 119.7 . .
C3 C4 H4A 119.7 . .
C4 C5 C010 121.0(8) . .
C4 C5 H5A 119.5 . .
C010 C5 H5A 119.5 . .
N1 C7 C8 124.8(7) . .
N1 C7 H7A 117.6 . .
C8 C7 H7A 117.6 . .
C13 C8 C9 118.0(7) . .
C13 C8 C7 123.2(8) . .
C9 C8 C7 118.8(7) . .
C10 C9 C8 123.1(8) . .
C10 C9 H9A 118.5 . .
C8 C9 H9A 118.5 . .
C5 C010 N1 129.4(7) . .
C5 C010 C1 118.3(7) . .
N1 C010 C1 112.3(7) . .
C9 C10 C11 117.0(8) . .
C9 C10 C14 124.0(8) . .
C11 C10 C14 119.0(8) . .
C12 C11 C10 121.3(8) . .
C12 C11 H11A 119.4 . .
C10 C11 H11A 119.4 . .
C11 C12 C13 120.9(8) . .
C11 C12 H12A 119.5 . .
C13 C12 H12A 119.5 . .
O4 C13 C12 117.3(8) . .
O4 C13 C8 123.0(8) . .
C12 C13 C8 119.6(8) . .
C10 C14 P1A 116.4(6) . .
C10 C14 P1 109.8(5) . .
C10 C14 H14A 109.7 . .
P1 C14 H14A 109.7 . .
C10 C14 H14B 109.7 . .
P1 C14 H14B 109.7 . .
H14A C14 H14B 108.2 . .
C10 C14 H14C 108.2 . .
P1A C14 H14C 108.2 . .
C10 C14 H14D 108.2 . .
P1A C14 H14D 108.2 . .
H14C C14 H14D 107.4 . .
C21 P1 C27 106.9(6) . .
C21 P1 C15 113.3(7) . .
C27 P1 C15 107.6(7) . .
C21 P1 C14 109.7(7) . .
C27 P1 C14 110.3(5) . .
C15 P1 C14 109.1(7) . .
C16 C15 C20 120.0 . .
C16 C15 P1 117.6(7) . .
C20 C15 P1 122.1(7) . .
C15 C16 C17 120.0 . .
C15 C16 H16 120.0 . .
C17 C16 H16 120.0 . .
C18 C17 C16 120.0 . .
C18 C17 H17 120.0 . .
C16 C17 H17 120.0 . .
C19 C18 C17 120.0 . .
C19 C18 H18 120.0 . .
C17 C18 H18 120.0 . .
C18 C19 C20 120.0 . .
C18 C19 H19 120.0 . .
C20 C19 H19 120.0 . .
C19 C20 C15 120.0 . .
C19 C20 H20 120.0 . .
C15 C20 H20 120.0 . .
C22 C21 C26 120.0 . .
C22 C21 P1 120.7(7) . .
C26 C21 P1 119.0(7) . .
C21 C22 C23 120.0 . .
C21 C22 H22 120.0 . .
C23 C22 H22 120.0 . .
C24 C23 C22 120.0 . .
C24 C23 H23 120.0 . .
C22 C23 H23 120.0 . .
C23 C24 C25 120.0 . .
C23 C24 H24 120.0 . .
C25 C24 H24 120.0 . .
C26 C25 C24 120.0 . .
C26 C25 H25 120.0 . .
C24 C25 H25 120.0 . .
C25 C26 C21 120.0 . .
C25 C26 H26 120.0 . .
C21 C26 H26 120.0 . .
C28 C27 C32 120.0 . .
C28 C27 P1 118.8(5) . .
C32 C27 P1 121.2(5) . .
C27 C28 C29 120.0 . .
C27 C28 H28 120.0 . .
C29 C28 H28 120.0 . .
C30 C29 C28 120.0 . .
C30 C29 H29 120.0 . .
C28 C29 H29 120.0 . .
C31 C30 C29 120.0 . .
C31 C30 H30 120.0 . .
C29 C30 H30 120.0 . .
C30 C31 C32 120.0 . .
C30 C31 H31 120.0 . .
C32 C31 H31 120.0 . .
C31 C32 C27 120.0 . .
C31 C32 H32 120.0 . .
C27 C32 H32 120.0 . .
C21A P1A C27A 113.1(7) . .
C21A P1A C15A 110.8(9) . .
C27A P1A C15A 106.8(9) . .
C21A P1A C14 101.1(10) . .
C27A P1A C14 110.4(6) . .
C15A P1A C14 114.8(9) . .
C16A C15A C20A 120.0 . .
C16A C15A P1A 117.8(10) . .
C20A C15A P1A 121.2(10) . .
C15A C16A C17A 120.0 . .
C15A C16A H16A 120.0 . .
C17A C16A H16A 120.0 . .
C16A C17A C18A 120.0 . .
C16A C17A H17A 120.0 . .
C18A C17A H17A 120.0 . .
C17A C18A C19A 120.0 . .
C17A C18A H18A 120.0 . .
C19A C18A H18A 120.0 . .
C20A C19A C18A 120.0 . .
C20A C19A H19A 120.0 . .
C18A C19A H19A 120.0 . .
C19A C20A C15A 120.0 . .
C19A C20A H20A 120.0 . .
C15A C20A H20A 120.0 . .
C22A C21A C26A 120.0 . .
C22A C21A P1A 119.0(9) . .
C26A C21A P1A 119.8(9) . .
C23A C22A C21A 120.0 . .
C23A C22A H22A 120.0 . .
C21A C22A H22A 120.0 . .
C22A C23A C24A 120.0 . .
C22A C23A H23A 120.0 . .
C24A C23A H23A 120.0 . .
C25A C24A C23A 120.0 . .
C25A C24A H24A 120.0 . .
C23A C24A H24A 120.0 . .
C24A C25A C26A 120.0 . .
C24A C25A H25A 120.0 . .
C26A C25A H25A 120.0 . .
C25A C26A C21A 120.0 . .
C25A C26A H26A 120.0 . .
C21A C26A H26A 120.0 . .
C28A C27A C32A 120.0 . .
C28A C27A P1A 120.0(8) . .
C32A C27A P1A 120.0(8) . .
C29A C28A C27A 120.0 . .
C29A C28A H28A 120.0 . .
C27A C28A H28A 120.0 . .
C28A C29A C30A 120.0 . .
C28A C29A H29A 120.0 . .
C30A C29A H29A 120.0 . .
C31A C30A C29A 120.0 . .
C31A C30A H30A 120.0 . .
C29A C30A H30A 120.0 . .
C32A C31A C30A 120.0 . .
C32A C31A H31A 120.0 . .
C30A C31A H31A 120.0 . .
C31A C32A C27A 120.0 . .
C31A C32A H32A 120.0 . .
C27A C32A H32A 120.0 . .
O8 C33 C34 122.7(8) . .
O8 C33 C38 117.6(8) . .
C34 C33 C38 119.7(9) . .
C35 C34 C33 118.0(8) . .
C35 C34 H34A 121.0 . .
C33 C34 H34A 121.0 . .
C34 C35 C36 123.4(10) . .
C34 C35 H35A 118.3 . .
C36 C35 H35A 118.3 . .
C37 C36 C35 120.2(9) . .
C37 C36 H36A 119.9 . .
C35 C36 H36A 119.9 . .
C36 C37 C38 119.4(8) . .
C36 C37 H37A 120.3 . .
C38 C37 H37A 120.3 . .
C37 C38 N2 127.9(7) . .
C37 C38 C33 119.3(8) . .
N2 C38 C33 112.8(8) . .
N2 C39 C40 125.6(7) . .
N2 C39 H39A 117.2 . .
C40 C39 H39A 117.2 . .
C45 C40 C41 119.3(8) . .
C45 C40 C39 123.2(7) . .
C41 C40 C39 117.5(7) . .
C42 C41 C40 122.9(8) . .
C42 C41 H41A 118.6 . .
C40 C41 H41A 118.6 . .
C41 C42 C43 118.8(7) . .
C41 C42 C46 121.8(7) . .
C43 C42 C46 119.4(8) . .
C44 C43 C42 119.5(8) . .
C44 C43 H43A 120.2 . .
C42 C43 H43A 120.2 . .
C43 C44 C45 121.6(8) . .
C43 C44 H44A 119.2 . .
C45 C44 H44A 119.2 . .
O7 C45 C40 125.2(8) . .
O7 C45 C44 117.0(8) . .
C40 C45 C44 117.8(7) . .
C42 C46 P3 114.1(6) . .
C42 C46 H46A 108.7 . .
P3 C46 H46A 108.7 . .
C42 C46 H46B 108.7 . .
P3 C46 H46B 108.7 . .
H46A C46 H46B 107.6 . .
C52 C47 C48 120.1(8) . .
C52 C47 P3 120.0(7) . .
C48 C47 P3 119.7(7) . .
C49 C48 C47 120.5(9) . .
C49 C48 H48A 119.8 . .
C47 C48 H48A 119.8 . .
C50 C49 C48 119.2(10) . .
C50 C49 H49A 120.4 . .
C48 C49 H49A 120.4 . .
C49 C50 C51 120.9(10) . .
C49 C50 H50A 119.5 . .
C51 C50 H50A 119.5 . .
C50 C51 C52 119.9(10) . .
C50 C51 H51A 120.0 . .
C52 C51 H51A 120.0 . .
C47 C52 C51 119.3(9) . .
C47 C52 H52A 120.4 . .
C51 C52 H52A 120.4 . .
C54 C53 C58 120.0 . .
C54 C53 P3 118.1(3) . .
C58 C53 P3 121.9(3) . .
C53 C54 C55 120.0 . .
C53 C54 H54A 120.0 . .
C55 C54 H54A 120.0 . .
C56 C55 C54 120.0 . .
C56 C55 H55A 120.0 . .
C54 C55 H55A 120.0 . .
C55 C56 C57 120.0 . .
C55 C56 H56A 120.0 . .
C57 C56 H56A 120.0 . .
C56 C57 C58 120.0 . .
C56 C57 H57A 120.0 . .
C58 C57 H57A 120.0 . .
C57 C58 C53 120.0 . .
C57 C58 H58A 120.0 . .
C53 C58 H58A 120.0 . .
C60 C59 C64 120.0 . .
C60 C59 P3 121.3(4) . .
C64 C59 P3 118.6(4) . .
C61 C60 C59 120.0 . .
C61 C60 H60A 120.0 . .
C59 C60 H60A 120.0 . .
C62 C61 C60 120.0 . .
C62 C61 H61A 120.0 . .
C60 C61 H61A 120.0 . .
C61 C62 C63 120.0 . .
C61 C62 H62A 120.0 . .
C63 C62 H62A 120.0 . .
C64 C63 C62 120.0 . .
C64 C63 H63A 120.0 . .
C62 C63 H63A 120.0 . .
C63 C64 C59 120.0 . .
C63 C64 H64A 120.0 . .
C59 C64 H64A 120.0 . .
C7 N1 C010 121.7(7) . .
C7 N1 Mo1 126.0(5) . .
C010 N1 Mo1 112.2(5) . .
C39 N2 C38 123.0(7) . .
C39 N2 Mo2 125.7(6) . .
C38 N2 Mo2 111.1(5) . .
C39 N2 Mo2A 123.6(6) . .
C38 N2 Mo2A 109.7(5) . .
C1 O3 Mo1 121.9(5) . .
C13 O4 Mo1 134.3(5) . .
C45 O7 Mo2 135.9(6) . .
C45 O7 Mo2A 131.4(6) . .
C33 O8 Mo2 123.2(5) . .
C33 O8 Mo2A 119.5(6) . .
C59 P3 C53 111.2(3) . .
C59 P3 C47 109.3(4) . .
C53 P3 C47 108.4(3) . .
C59 P3 C46 109.4(3) . .
C53 P3 C46 107.5(3) . .
C47 P3 C46 111.0(4) . .
O1 Mo1 O2 105.3(3) . .
O1 Mo1 O4 97.1(3) . .
O2 Mo1 O4 101.4(3) . .
O1 Mo1 O3 98.1(3) . .
O2 Mo1 O3 97.6(3) . .
O4 Mo1 O3 151.6(3) . .
O1 Mo1 O1W 167.8(3) . .
O2 Mo1 O1W 86.9(3) . .
O4 Mo1 O1W 80.9(3) . .
O3 Mo1 O1W 79.1(3) . .
O1 Mo1 N1 92.3(3) . .
O2 Mo1 N1 161.8(3) . .
O4 Mo1 N1 80.6(2) . .
O3 Mo1 N1 74.9(2) . .
O1W Mo1 N1 75.4(2) . .
O5 Mo2 O6 102.0(4) . .
O5 Mo2 O7 96.2(4) . .
O6 Mo2 O7 101.8(4) . .
O5 Mo2 O8 96.0(4) . .
O6 Mo2 O8 97.2(4) . .
O7 Mo2 O8 154.7(3) . .
O5 Mo2 N2 89.9(3) . .
O6 Mo2 N2 166.4(4) . .
O7 Mo2 N2 83.0(2) . .
O8 Mo2 N2 74.9(3) . .
O5 Mo2 Cl1 165.2(3) . .
O6 Mo2 Cl1 92.8(4) . .
O7 Mo2 Cl1 81.3(2) . .
O8 Mo2 Cl1 81.3(3) . .
N2 Mo2 Cl1 75.29(18) . .
O5A Mo2A O6A 109.3(16) . .
O5A Mo2A O7 108.6(4) . .
O6A Mo2A O7 97.7(16) . .
O5A Mo2A O8 106.2(4) . .
O6A Mo2A O8 96.8(14) . .
O7 Mo2A O8 135.0(5) . .
O5A Mo2A N2 94.1(3) . .
O6A Mo2A N2 156.1(15) . .
O7 Mo2A N2 79.1(3) . .
O8 Mo2A N2 70.8(3) . .
O5A Mo2A Cl1A 163.0(3) . .
O6A Mo2A Cl1A 87.7(16) . .
O7 Mo2A Cl1A 69.4(3) . .
O8 Mo2A Cl1A 68.8(4) . .
N2 Mo2A Cl1A 68.9(3) . .
Mo1 O1W H1WA 120.0 . .
Mo1 O1W H1WB 120.0 . .
H1WA O1W H1WB 120.0 . .

loop_
_geom_bond_atom_site_label_1
_geom_bond_atom_site_label_2
_geom_bond_distance
_geom_bond_site_symmetry_2
C1 O3 1.358(10) .
C1 C2 1.364(11) .
C1 C010 1.418(11) .
C2 C3 1.417(13) .
C2 H2A 0.9300 .
C3 C4 1.392(14) .
C3 H3A 0.9300 .
C4 C5 1.369(12) .
C4 H4A 0.9300 .
C5 C010 1.386(11) .
C5 H5A 0.9300 .
C7 N1 1.304(10) .
C7 C8 1.423(10) .
C7 H7A 0.9300 .
C8 C13 1.402(11) .
C8 C9 1.411(11) .
C9 C10 1.378(11) .
C9 H9A 0.9300 .
C010 N1 1.415(9) .
C10 C11 1.410(13) .
C10 C14 1.510(11) .
C11 C12 1.377(12) .
C11 H11A 0.9300 .
C12 C13 1.387(11) .
C12 H12A 0.9300 .
C13 O4 1.348(11) .
C14 P1A 1.8002(13) .
C14 P1 1.8002(13) .
C14 H14A 0.9700 .
C14 H14B 0.9700 .
C14 H14C 0.9700 .
C14 H14D 0.9700 .
P1 C21 1.7996(13) .
P1 C27 1.7999(13) .
P1 C15 1.8000(13) .
C15 C16 1.3900 .
C15 C20 1.3900 .
C16 C17 1.3900 .
C16 H16 0.9300 .
C17 C18 1.3900 .
C17 H17 0.9300 .
C18 C19 1.3900 .
C18 H18 0.9300 .
C19 C20 1.3900 .
C19 H19 0.9300 .
C20 H20 0.9300 .
C21 C22 1.3900 .
C21 C26 1.3900 .
C22 C23 1.3900 .
C22 H22 0.9300 .
C23 C24 1.3900 .
C23 H23 0.9300 .
C24 C25 1.3900 .
C24 H24 0.9300 .
C25 C26 1.3900 .
C25 H25 0.9300 .
C26 H26 0.9300 .
C27 C28 1.3900 .
C27 C32 1.3900 .
C28 C29 1.3900 .
C28 H28 0.9300 .
C29 C30 1.3900 .
C29 H29 0.9300 .
C30 C31 1.3900 .
C30 H30 0.9300 .
C31 C32 1.3900 .
C31 H31 0.9300 .
C32 H32 0.9300 .
P1A C21A 1.7998(14) .
P1A C27A 1.7999(13) .
P1A C15A 1.8000(13) .
C15A C16A 1.3900 .
C15A C20A 1.3900 .
C16A C17A 1.3900 .
C16A H16A 0.9300 .
C17A C18A 1.3900 .
C17A H17A 0.9300 .
C18A C19A 1.3900 .
C18A H18A 0.9300 .
C19A C20A 1.3900 .
C19A H19A 0.9300 .
C20A H20A 0.9300 .
C21A C22A 1.3900 .
C21A C26A 1.3900 .
C22A C23A 1.3900 .
C22A H22A 0.9300 .
C23A C24A 1.3900 .
C23A H23A 0.9300 .
C24A C25A 1.3900 .
C24A H24A 0.9300 .
C25A C26A 1.3900 .
C25A H25A 0.9300 .
C26A H26A 0.9300 .
C27A C28A 1.3900 .
C27A C32A 1.3900 .
C28A C29A 1.3900 .
C28A H28A 0.9300 .
C29A C30A 1.3900 .
C29A H29A 0.9300 .
C30A C31A 1.3900 .
C30A H30A 0.9300 .
C31A C32A 1.3900 .
C31A H31A 0.9300 .
C32A H32A 0.9300 .
C33 O8 1.342(11) .
C33 C34 1.395(13) .
C33 C38 1.435(10) .
C34 C35 1.350(14) .
C34 H34A 0.9300 .
C35 C36 1.375(12) .
C35 H35A 0.9300 .
C36 C37 1.369(12) .
C36 H36A 0.9300 .
C37 C38 1.387(13) .
C37 H37A 0.9300 .
C38 N2 1.412(11) .
C39 N2 1.268(9) .
C39 C40 1.450(11) .
C39 H39A 0.9300 .
C40 C45 1.400(11) .
C40 C41 1.405(10) .
C41 C42 1.349(12) .
C41 H41A 0.9300 .
C42 C43 1.403(11) .
C42 C46 1.514(9) .
C43 C44 1.398(11) .
C43 H43A 0.9300 .
C44 C45 1.402(12) .
C44 H44A 0.9300 .
C45 O7 1.322(8) .
C46 P3 1.813(8) .
C46 H46A 0.9700 .
C46 H46B 0.9700 .
C47 C52 1.371(12) .
C47 C48 1.392(11) .
C47 P3 1.792(8) .
C48 C49 1.376(13) .
C48 H48A 0.9300 .
C49 C50 1.364(15) .
C49 H49A 0.9300 .
C50 C51 1.385(15) .
C50 H50A 0.9300 .
C51 C52 1.387(13) .
C51 H51A 0.9300 .
C52 H52A 0.9300 .
C53 C54 1.3900 .
C53 C58 1.3900 .
C53 P3 1.788(4) .
C54 C55 1.3900 .
C54 H54A 0.9300 .
C55 C56 1.3900 .
C55 H55A 0.9300 .
C56 C57 1.3900 .
C56 H56A 0.9300 .
C57 C58 1.3900 .
C57 H57A 0.9300 .
C58 H58A 0.9300 .
C59 C60 1.3900 .
C59 C64 1.3900 .
C59 P3 1.774(5) .
C60 C61 1.3900 .
C60 H60A 0.9300 .
C61 C62 1.3900 .
C61 H61A 0.9300 .
C62 C63 1.3900 .
C62 H62A 0.9300 .
C63 C64 1.3900 .
C63 H63A 0.9300 .
C64 H64A 0.9300 .
N1 Mo1 2.293(6) .
N2 Mo2 2.302(7) .
N2 Mo2A 2.388(8) .
O1 Mo1 1.677(7) .
O2 Mo1 1.681(6) .
O3 Mo1 1.979(6) .
O4 Mo1 1.932(6) .
O7 Mo2 1.943(6) .
O7 Mo2A 2.031(8) .
O8 Mo2 1.956(8) .
O8 Mo2A 2.089(10) .
Mo1 O1W 2.278(7) .
Mo2 O5 1.660(7) .
Mo2 O6 1.679(8) .
Mo2 Cl1 2.568(3) .
Mo2A O5A 1.624(8) .
Mo2A O6A 1.6940(13) .
Mo2A Cl1A 2.615(11) .
O1W H1WA 0.9300 .
O1W H1WB 0.9300 .

loop_
_geom_torsion_atom_site_label_1
_geom_torsion_atom_site_label_2
_geom_torsion_atom_site_label_3
_geom_torsion_atom_site_label_4
_geom_torsion
_geom_torsion_site_symmetry_1
_geom_torsion_site_symmetry_2
_geom_torsion_site_symmetry_3
_geom_torsion_site_symmetry_4
O3 C1 C2 C3 180.0(8) . . . .
C010 C1 C2 C3 0.5(14) . . . .
C1 C2 C3 C4 -0.2(13) . . . .
C2 C3 C4 C5 1.2(13) . . . .
C3 C4 C5 C010 -2.4(13) . . . .
N1 C7 C8 C13 5.4(13) . . . .
N1 C7 C8 C9 -172.0(7) . . . .
C13 C8 C9 C10 0.5(12) . . . .
C7 C8 C9 C10 178.1(8) . . . .
C4 C5 C010 N1 -179.2(8) . . . .
C4 C5 C010 C1 2.7(12) . . . .
O3 C1 C010 C5 178.8(8) . . . .
C2 C1 C010 C5 -1.7(13) . . . .
O3 C1 C010 N1 0.4(11) . . . .
C2 C1 C010 N1 179.8(8) . . . .
C8 C9 C10 C11 0.8(12) . . . .
C8 C9 C10 C14 -179.7(7) . . . .
C9 C10 C11 C12 0.0(13) . . . .
C14 C10 C11 C12 -179.5(7) . . . .
C10 C11 C12 C13 -2.2(14) . . . .
C11 C12 C13 O4 -179.7(8) . . . .
C11 C12 C13 C8 3.5(13) . . . .
C9 C8 C13 O4 -179.2(8) . . . .
C7 C8 C13 O4 3.4(14) . . . .
C9 C8 C13 C12 -2.7(12) . . . .
C7 C8 C13 C12 179.9(8) . . . .
C9 C10 C14 P1A -77.6(10) . . . .
C11 C10 C14 P1A 101.8(9) . . . .
C9 C10 C14 P1 -90.3(9) . . . .
C11 C10 C14 P1 89.1(9) . . . .
C10 C14 P1 C21 -38.1(9) . . . .
C10 C14 P1 C27 -155.6(7) . . . .
C10 C14 P1 C15 86.5(9) . . . .
C21 P1 C15 C16 151.1(8) . . . .
C27 P1 C15 C16 -91.0(9) . . . .
C14 P1 C15 C16 28.7(10) . . . .
C21 P1 C15 C20 -34.9(10) . . . .
C27 P1 C15 C20 83.0(9) . . . .
C14 P1 C15 C20 -157.4(7) . . . .
C20 C15 C16 C17 0.0 . . . .
P1 C15 C16 C17 174.1(11) . . . .
C15 C16 C17 C18 0.0 . . . .
C16 C17 C18 C19 0.0 . . . .
C17 C18 C19 C20 0.0 . . . .
C18 C19 C20 C15 0.0 . . . .
C16 C15 C20 C19 0.0 . . . .
P1 C15 C20 C19 -173.8(11) . . . .
C27 P1 C21 C22 -150.8(7) . . . .
C15 P1 C21 C22 -32.4(10) . . . .
C14 P1 C21 C22 89.7(9) . . . .
C27 P1 C21 C26 36.0(10) . . . .
C15 P1 C21 C26 154.3(9) . . . .
C14 P1 C21 C26 -83.6(9) . . . .
C26 C21 C22 C23 0.0 . . . .
P1 C21 C22 C23 -173.2(10) . . . .
C21 C22 C23 C24 0.0 . . . .
C22 C23 C24 C25 0.0 . . . .
C23 C24 C25 C26 0.0 . . . .
C24 C25 C26 C21 0.0 . . . .
C22 C21 C26 C25 0.0 . . . .
P1 C21 C26 C25 173.3(10) . . . .
C21 P1 C27 C28 57.6(9) . . . .
C15 P1 C27 C28 -64.4(9) . . . .
C14 P1 C27 C28 176.8(7) . . . .
C21 P1 C27 C32 -121.4(9) . . . .
C15 P1 C27 C32 116.6(8) . . . .
C14 P1 C27 C32 -2.2(10) . . . .
C32 C27 C28 C29 0.0 . . . .
P1 C27 C28 C29 -179.0(9) . . . .
C27 C28 C29 C30 0.0 . . . .
C28 C29 C30 C31 0.0 . . . .
C29 C30 C31 C32 0.0 . . . .
C30 C31 C32 C27 0.0 . . . .
C28 C27 C32 C31 0.0 . . . .
P1 C27 C32 C31 179.0(9) . . . .
C10 C14 P1A C21A -50.6(10) . . . .
C10 C14 P1A C27A -170.6(8) . . . .
C10 C14 P1A C15A 68.7(12) . . . .
C21A P1A C15A C16A 153.0(11) . . . .
C27A P1A C15A C16A -83.4(12) . . . .
C14 P1A C15A C16A 39.3(14) . . . .
C21A P1A C15A C20A -38.5(13) . . . .
C27A P1A C15A C20A 85.1(11) . . . .
C14 P1A C15A C20A -152.2(9) . . . .
C20A C15A C16A C17A 0.0 . . . .
P1A C15A C16A C17A 168.6(14) . . . .
C15A C16A C17A C18A 0.0 . . . .
C16A C17A C18A C19A 0.0 . . . .
C17A C18A C19A C20A 0.0 . . . .
C18A C19A C20A C15A 0.0 . . . .
C16A C15A C20A C19A 0.0 . . . .
P1A C15A C20A C19A -168.2(14) . . . .
C27A P1A C21A C22A -148.8(9) . . . .
C15A P1A C21A C22A -28.9(13) . . . .
C14 P1A C21A C22A 93.2(10) . . . .
C27A P1A C21A C26A 43.8(14) . . . .
C15A P1A C21A C26A 163.7(11) . . . .
C14 P1A C21A C26A -74.2(11) . . . .
C26A C21A C22A C23A 0.0 . . . .
P1A C21A C22A C23A -167.4(14) . . . .
C21A C22A C23A C24A 0.0 . . . .
C22A C23A C24A C25A 0.0 . . . .
C23A C24A C25A C26A 0.0 . . . .
C24A C25A C26A C21A 0.0 . . . .
C22A C21A C26A C25A 0.0 . . . .
P1A C21A C26A C25A 167.3(14) . . . .
C21A P1A C27A C28A 113.9(12) . . . .
C15A P1A C27A C28A -8.3(11) . . . .
C14 P1A C27A C28A -133.6(9) . . . .
C21A P1A C27A C32A -66.2(12) . . . .
C15A P1A C27A C32A 171.6(10) . . . .
C14 P1A C27A C32A 46.3(10) . . . .
C32A C27A C28A C29A 0.0 . . . .
P1A C27A C28A C29A 179.9(7) . . . .
C27A C28A C29A C30A 0.0 . . . .
C28A C29A C30A C31A 0.0 . . . .
C29A C30A C31A C32A 0.0 . . . .
C30A C31A C32A C27A 0.0 . . . .
C28A C27A C32A C31A 0.0 . . . .
P1A C27A C32A C31A -179.9(7) . . . .
O8 C33 C34 C35 -179.7(10) . . . .
C38 C33 C34 C35 0.7(15) . . . .
C33 C34 C35 C36 -0.1(17) . . . .
C34 C35 C36 C37 -0.6(17) . . . .
C35 C36 C37 C38 0.6(14) . . . .
C36 C37 C38 N2 179.1(9) . . . .
C36 C37 C38 C33 0.0(14) . . . .
O8 C33 C38 C37 179.7(9) . . . .
C34 C33 C38 C37 -0.7(14) . . . .
O8 C33 C38 N2 0.4(13) . . . .
C34 C33 C38 N2 -179.9(9) . . . .
N2 C39 C40 C45 3.3(13) . . . .
N2 C39 C40 C41 -176.7(8) . . . .
C45 C40 C41 C42 -3.5(12) . . . .
C39 C40 C41 C42 176.5(7) . . . .
C40 C41 C42 C43 4.2(12) . . . .
C40 C41 C42 C46 -176.0(7) . . . .
C41 C42 C43 C44 -2.0(12) . . . .
C46 C42 C43 C44 178.2(8) . . . .
C42 C43 C44 C45 -0.9(13) . . . .
C41 C40 C45 O7 179.4(7) . . . .
C39 C40 C45 O7 -0.6(13) . . . .
C41 C40 C45 C44 0.5(11) . . . .
C39 C40 C45 C44 -179.5(7) . . . .
C43 C44 C45 O7 -177.4(8) . . . .
C43 C44 C45 C40 1.6(12) . . . .
C41 C42 C46 P3 -88.2(8) . . . .
C43 C42 C46 P3 91.6(8) . . . .
C52 C47 C48 C49 3.1(12) . . . .
P3 C47 C48 C49 178.2(6) . . . .
C47 C48 C49 C50 -2.0(13) . . . .
C48 C49 C50 C51 0.1(15) . . . .
C49 C50 C51 C52 0.7(16) . . . .
C48 C47 C52 C51 -2.2(13) . . . .
P3 C47 C52 C51 -177.3(7) . . . .
C50 C51 C52 C47 0.4(15) . . . .
C58 C53 C54 C55 0.0 . . . .
P3 C53 C54 C55 177.3(5) . . . .
C53 C54 C55 C56 0.0 . . . .
C54 C55 C56 C57 0.0 . . . .
C55 C56 C57 C58 0.0 . . . .
C56 C57 C58 C53 0.0 . . . .
C54 C53 C58 C57 0.0 . . . .
P3 C53 C58 C57 -177.1(5) . . . .
C64 C59 C60 C61 0.0 . . . .
P3 C59 C60 C61 175.5(5) . . . .
C59 C60 C61 C62 0.0 . . . .
C60 C61 C62 C63 0.0 . . . .
C61 C62 C63 C64 0.0 . . . .
C62 C63 C64 C59 0.0 . . . .
C60 C59 C64 C63 0.0 . . . .
P3 C59 C64 C63 -175.6(5) . . . .
C8 C7 N1 C010 -177.4(8) . . . .
C8 C7 N1 Mo1 7.9(12) . . . .
C5 C010 N1 C7 7.0(13) . . . .
C1 C010 N1 C7 -174.8(7) . . . .
C5 C010 N1 Mo1 -177.7(7) . . . .
C1 C010 N1 Mo1 0.5(8) . . . .
C40 C39 N2 C38 174.5(8) . . . .
C40 C39 N2 Mo2 -10.4(12) . . . .
C40 C39 N2 Mo2A 18.2(12) . . . .
C37 C38 N2 C39 0.7(14) . . . .
C33 C38 N2 C39 179.9(8) . . . .
C37 C38 N2 Mo2 -175.1(8) . . . .
C33 C38 N2 Mo2 4.1(9) . . . .
C37 C38 N2 Mo2A 159.9(8) . . . .
C33 C38 N2 Mo2A -20.9(9) . . . .
C2 C1 O3 Mo1 179.2(6) . . . .
C010 C1 O3 Mo1 -1.3(11) . . . .
C12 C13 O4 Mo1 151.6(7) . . . .
C8 C13 O4 Mo1 -31.8(13) . . . .
C40 C45 O7 Mo2 7.8(13) . . . .
C44 C45 O7 Mo2 -173.3(6) . . . .
C40 C45 O7 Mo2A -30.5(12) . . . .
C44 C45 O7 Mo2A 148.4(7) . . . .
C34 C33 O8 Mo2 174.2(8) . . . .
C38 C33 O8 Mo2 -6.2(14) . . . .
C34 C33 O8 Mo2A -154.2(8) . . . .
C38 C33 O8 Mo2A 25.5(13) . . . .
C60 C59 P3 C53 17.2(5) . . . .
C64 C59 P3 C53 -167.2(4) . . . .
C60 C59 P3 C47 136.9(5) . . . .
C64 C59 P3 C47 -47.5(5) . . . .
C60 C59 P3 C46 -101.4(5) . . . .
C64 C59 P3 C46 74.2(5) . . . .
C54 C53 P3 C59 79.0(5) . . . .
C58 C53 P3 C59 -103.8(5) . . . .
C54 C53 P3 C47 -41.3(5) . . . .
C58 C53 P3 C47 135.9(5) . . . .
C54 C53 P3 C46 -161.3(5) . . . .
C58 C53 P3 C46 15.9(6) . . . .
C52 C47 P3 C59 -30.4(7) . . . .
C48 C47 P3 C59 154.5(6) . . . .
C52 C47 P3 C53 91.0(7) . . . .
C48 C47 P3 C53 -84.1(6) . . . .
C52 C47 P3 C46 -151.2(7) . . . .
C48 C47 P3 C46 33.8(7) . . . .
C42 C46 P3 C59 -55.9(7) . . . .
C42 C46 P3 C53 -176.8(6) . . . .
C42 C46 P3 C47 64.8(7) . . . .
